data_7700397
loop_
_publ_author_name
'Stetsiuk, Oleh'
'Synytsia, Valentyn'
'Petrusenko, Svitlana R.'
'Kokozay, Vladimir N.'
'El-Ghayoury, Abdelkrim'
'Cano, Joan'
'Lloret, Francesc'
'Julve, Miguel'
'Fleury, Benoit'
'Avarvari, Narcis'

_publ_section_title
;
 Co-existence of ferro- and antiferromagnetic interactions in a
 hexanuclear mixed-valence CoMnMn cluster sustained by a multidentate
 Schiff base ligand.
;
_journal_issue 31
_journal_name_full 'Dalton transactions (Cambridge, England : 2003)'
_journal_page_first 11862
_journal_page_last 11871
_journal_paper_doi 10.1039/c9dt02503k
_journal_volume 48
_journal_year 2019
_chemical_formula_moiety 'C52 H68 Cl2 Co2 Mn4 N8 O18, 2(C3 H7 N O)'
_chemical_formula_sum 'C58 H82 Cl2 Co2 Mn4 N10 O20'
_chemical_formula_weight 1647.86
_space_group_crystal_system monoclinic
_space_group_IT_number 14
_space_group_name_Hall '-P 2ybc'
_space_group_name_H-M_alt 'P 1 21/c 1'
_symmetry_space_group_name_Hall '-P 2ybc'
_symmetry_space_group_name_H-M 'P 1 21/c 1'
_atom_sites_solution_hydrogens geom
_audit_creation_method SHELXL-2016/4
_audit_update_record
;
2019-03-05 deposited with the CCDC.    2019-07-02 downloaded from the CCDC.
;
_cell_angle_alpha 90
_cell_angle_beta 91.632(2)
_cell_angle_gamma 90
_cell_formula_units_Z 2
_cell_length_a 8.5730(2)
_cell_length_b 21.4804(4)
_cell_length_c 18.9257(4)
_cell_measurement_reflns_used 7832
_cell_measurement_temperature 150.01(10)
_cell_measurement_theta_max 72.3300
_cell_measurement_theta_min 4.1040
_cell_volume 3483.78(13)
_computing_cell_refinement 'CrysAlisPro 1.171.38.41r (Rigaku OD, 2015)'
_computing_data_collection 'CrysAlisPro 1.171.38.41r (Rigaku OD, 2015)'
_computing_data_reduction 'CrysAlisPro 1.171.38.41r (Rigaku OD, 2015)'
_computing_molecular_graphics 'DIAMOND 3.2k (Crystal Impact GbR, 2014)'
_computing_publication_material 'WinGX publication routines (Farrugia, 1999)'
_computing_structure_refinement 'SHELXL-2016/4 (Sheldrick, 2016)'
_computing_structure_solution 'SHELXL-97 (Sheldrick, 1997)'
_diffrn_ambient_temperature 150.00(10)
_diffrn_detector_area_resol_mean 5.1990
_diffrn_measured_fraction_theta_full 0.992
_diffrn_measured_fraction_theta_max 0.973
_diffrn_measurement_device_type 'SuperNova, Single source at offset, AtlasS2'
_diffrn_measurement_method '\w scans'
_diffrn_radiation_monochromator mirror
_diffrn_radiation_source 'SuperNova(Cu) micro-focus sealed X-ray Source'
_diffrn_radiation_type CuK\a
_diffrn_radiation_wavelength 1.54184
_diffrn_reflns_av_R_equivalents 0.0214
_diffrn_reflns_av_unetI/netI 0.0266
_diffrn_reflns_Laue_measured_fraction_full 0.992
_diffrn_reflns_Laue_measured_fraction_max 0.973
_diffrn_reflns_limit_h_max 10
_diffrn_reflns_limit_h_min -10
_diffrn_reflns_limit_k_max 23
_diffrn_reflns_limit_k_min -26
_diffrn_reflns_limit_l_max 23
_diffrn_reflns_limit_l_min -22
_diffrn_reflns_number 14561
_diffrn_reflns_point_group_measured_fraction_full 0.992
_diffrn_reflns_point_group_measured_fraction_max 0.973
_diffrn_reflns_theta_full 70.000
_diffrn_reflns_theta_max 72.558
_diffrn_reflns_theta_min 3.113
_exptl_absorpt_coefficient_mu 10.722
_exptl_absorpt_correction_T_max 1.00000
_exptl_absorpt_correction_T_min 0.62828
_exptl_absorpt_correction_type multi-scan
_exptl_absorpt_process_details
;
CrysAlisPro 1.171.38.41r (Rigaku Oxford Diffraction, 2015)
Empirical absorption correction using spherical harmonics,
 implemented in SCALE3 ABSPACK scaling algorithm.
;
_exptl_crystal_colour brown
_exptl_crystal_density_diffrn 1.571
_exptl_crystal_description needle
_exptl_crystal_F_000 1696
_exptl_crystal_size_max 0.25
_exptl_crystal_size_mid 0.15
_exptl_crystal_size_min 0.04
_refine_diff_density_max 0.646
_refine_diff_density_min -0.391
_refine_diff_density_rms 0.058
_refine_ls_extinction_method none
_refine_ls_goodness_of_fit_ref 1.042
_refine_ls_hydrogen_treatment constr
_refine_ls_matrix_type full
_refine_ls_number_parameters 439
_refine_ls_number_reflns 6726
_refine_ls_number_restraints 0
_refine_ls_restrained_S_all 1.042
_refine_ls_R_factor_all 0.0337
_refine_ls_R_factor_gt 0.0284
_refine_ls_shift/su_max 0.002
_refine_ls_shift/su_mean 0.000
_refine_ls_structure_factor_coef Fsqd
_refine_ls_weighting_details 'w=1/[\s^2^(Fo^2^)+(0.0430P)^2^+1.0428P] where P=(Fo^2^+2Fc^2^)/3'
_refine_ls_weighting_scheme calc
_refine_ls_wR_factor_gt 0.0738
_refine_ls_wR_factor_ref 0.0771
_reflns_Friedel_coverage 0.000
_reflns_number_gt 6123
_reflns_number_total 6726
_reflns_threshold_expression 'I > 2\s(I)'
_cod_data_source_file c9dt02503k2.cif
_cod_data_source_block shelx
_cod_depositor_comments 'Adding full bibliography for 7700397.cif.'
_cod_database_code 7700397
_shelx_shelxl_version_number 2016/4
_shelx_space_group_comment
;
The symmetry employed for this shelxl refinement is uniquely defined
by the following loop, which should always be used as a source of
symmetry information in preference to the above space-group names.
They are only intended as comments.
;

loop_
_space_group_symop_operation_xyz
'x, y, z'
'-x, y+1/2, -z+1/2'
'-x, -y, -z'
'x, -y-1/2, z-1/2'

loop_
_atom_site_label
_atom_site_type_symbol
_atom_site_fract_x
_atom_site_fract_y
_atom_site_fract_z
_atom_site_U_iso_or_equiv
_atom_site_adp_type
_atom_site_occupancy
_atom_site_site_symmetry_order
_atom_site_calc_flag
_atom_site_refinement_flags_posn
_atom_site_refinement_flags_adp
C1 C 0.1181(3) 0.79470(10) 0.41404(12) 0.0340(5) Uani 1 1 d . .
H1 H 0.054707 0.785102 0.374845 0.041 Uiso 1 1 calc R U
C2 C 0.0660(3) 0.83667(12) 0.46290(14) 0.0424(6) Uani 1 1 d . .
H2 H -0.030910 0.855447 0.455683 0.051 Uiso 1 1 calc R U
C3 C 0.1562(3) 0.85158(14) 0.52325(15) 0.0492(6) Uani 1 1 d . .
H3 H 0.120421 0.879925 0.556222 0.059 Uiso 1 1 calc R U
C4 C 0.2986(3) 0.82336(13) 0.53258(14) 0.0434(6) Uani 1 1 d . .
H4 H 0.359537 0.833043 0.572515 0.052 Uiso 1 1 calc R U
C5 C 0.3557(3) 0.78023(10) 0.48373(11) 0.0314(4) Uani 1 1 d . .
C6 C 0.2657(2) 0.76579(9) 0.42194(11) 0.0276(4) Uani 1 1 d . .
C7 C 0.5079(3) 0.75396(10) 0.49721(11) 0.0303(4) Uani 1 1 d . .
H7 H 0.562944 0.768940 0.536702 0.036 Uiso 1 1 calc R U
C8 C 0.7363(2) 0.69596(10) 0.48533(11) 0.0296(4) Uani 1 1 d . .
H8A H 0.752259 0.710151 0.533650 0.036 Uiso 1 1 calc R U
H8B H 0.810339 0.717666 0.456326 0.036 Uiso 1 1 calc R U
C9 C 0.7687(2) 0.62649(10) 0.48207(11) 0.0260(4) Uani 1 1 d . .
H9 H 0.871556 0.618133 0.503994 0.031 Uiso 1 1 calc R U
C10 C 0.7655(2) 0.60219(10) 0.40732(11) 0.0292(4) Uani 1 1 d . .
H10A H 0.818848 0.630827 0.376583 0.035 Uiso 1 1 calc R U
H10B H 0.817114 0.562055 0.405396 0.035 Uiso 1 1 calc R U
C11 C 0.6267(3) 0.62572(11) 0.15540(11) 0.0331(5) Uani 1 1 d . .
H11 H 0.574375 0.594419 0.130413 0.040 Uiso 1 1 calc R U
C12 C 0.7549(3) 0.65282(13) 0.12686(12) 0.0397(5) Uani 1 1 d . .
H12 H 0.791696 0.639439 0.083683 0.048 Uiso 1 1 calc R U
C13 C 0.8294(3) 0.70126(14) 0.16428(13) 0.0445(6) Uani 1 1 d . .
H13 H 0.913729 0.721322 0.144442 0.053 Uiso 1 1 calc R U
C14 C 0.7807(3) 0.71980(12) 0.22958(13) 0.0402(5) Uani 1 1 d . .
H14 H 0.833910 0.751497 0.253498 0.048 Uiso 1 1 calc R U
C15 C 0.6505(2) 0.69133(10) 0.26103(11) 0.0292(4) Uani 1 1 d . .
C16 C 0.5721(2) 0.64410(10) 0.22176(10) 0.0277(4) Uani 1 1 d . .
C17 C 0.4291(2) 0.61684(9) 0.24478(10) 0.0258(4) Uani 1 1 d . .
H17 H 0.376293 0.590947 0.212810 0.031 Uiso 1 1 calc R U
C18 C 0.2148(2) 0.59475(10) 0.31387(10) 0.0261(4) Uani 1 1 d . .
H18A H 0.196658 0.564896 0.276072 0.031 Uiso 1 1 calc R U
H18B H 0.133319 0.626020 0.310408 0.031 Uiso 1 1 calc R U
C19 C 0.2060(2) 0.56153(9) 0.38491(11) 0.0242(4) Uani 1 1 d . .
H19 H 0.110850 0.536254 0.385535 0.029 Uiso 1 1 calc R U
C20 C 0.2057(2) 0.60714(9) 0.44544(11) 0.0255(4) Uani 1 1 d . .
H20A H 0.138084 0.642115 0.433960 0.031 Uiso 1 1 calc R U
H20B H 0.168447 0.587171 0.487713 0.031 Uiso 1 1 calc R U
C21 C 0.6302(2) 0.48030(10) 0.27905(11) 0.0287(4) Uani 1 1 d . .
H21 H 0.627601 0.515247 0.308008 0.034 Uiso 1 1 calc R U
C22 C 0.8729(3) 0.52061(11) 0.23553(14) 0.0379(5) Uani 1 1 d . .
H22A H 0.843868 0.556452 0.262451 0.057 Uiso 1 1 calc R U
H22B H 0.892345 0.532896 0.187812 0.057 Uiso 1 1 calc R U
H22C H 0.965574 0.502391 0.256308 0.057 Uiso 1 1 calc R U
C23 C 0.7662(3) 0.42036(13) 0.19154(14) 0.0470(6) Uani 1 1 d . .
H23A H 0.680467 0.392376 0.197994 0.070 Uiso 1 1 calc R U
H23B H 0.862170 0.399873 0.204784 0.070 Uiso 1 1 calc R U
H23C H 0.768840 0.432640 0.142816 0.070 Uiso 1 1 calc R U
C24 C 0.5587(3) 0.30768(10) 0.32569(13) 0.0364(5) Uani 1 1 d . .
H24 H 0.511934 0.292534 0.284199 0.044 Uiso 1 1 calc R U
C25 C 0.7932(4) 0.32539(17) 0.39560(14) 0.0617(9) Uani 1 1 d . .
H25A H 0.720166 0.343682 0.427050 0.093 Uiso 1 1 calc R U
H25B H 0.864570 0.356706 0.380256 0.093 Uiso 1 1 calc R U
H25C H 0.850111 0.292921 0.419785 0.093 Uiso 1 1 calc R U
C26 C 0.7990(3) 0.26469(14) 0.28444(13) 0.0474(6) Uani 1 1 d . .
H26A H 0.833975 0.226373 0.305660 0.071 Uiso 1 1 calc R U
H26B H 0.887677 0.288828 0.271064 0.071 Uiso 1 1 calc R U
H26C H 0.734848 0.255783 0.243287 0.071 Uiso 1 1 calc R U
C27 C 0.2768(4) 0.46669(12) 0.15046(14) 0.0512(7) Uani 1 1 d . .
H27 H 0.234639 0.458039 0.194114 0.061 Uiso 1 1 calc R U
C28 C 0.4075(5) 0.42981(17) 0.04759(17) 0.0733(10) Uani 1 1 d . .
H28A H 0.382333 0.470893 0.030880 0.110 Uiso 1 1 calc R U
H28B H 0.369359 0.399610 0.013946 0.110 Uiso 1 1 calc R U
H28C H 0.518697 0.425799 0.053360 0.110 Uiso 1 1 calc R U
C29 C 0.3397(3) 0.35655(11) 0.14359(14) 0.0458(6) Uani 1 1 d . .
H29A H 0.298738 0.356789 0.190271 0.069 Uiso 1 1 calc R U
H29B H 0.445517 0.341885 0.145710 0.069 Uiso 1 1 calc R U
H29C H 0.277652 0.329538 0.113753 0.069 Uiso 1 1 calc R U
MN1 Mn 0.49415(3) 0.55329(2) 0.46169(2) 0.01983(8) Uani 1 1 d . .
MN2 Mn 0.37797(3) 0.42629(2) 0.37419(2) 0.02320(8) Uani 1 1 d . .
N1 N 0.5762(2) 0.71217(8) 0.46084(9) 0.0256(3) Uani 1 1 d . .
N2 N 0.36697(19) 0.62467(7) 0.30504(8) 0.0234(3) Uani 1 1 d . .
N3 N 0.7467(2) 0.47522(8) 0.23554(9) 0.0291(4) Uani 1 1 d . .
N4 N 0.7095(2) 0.29947(10) 0.33465(10) 0.0360(4) Uani 1 1 d . .
N5 N 0.3355(3) 0.41945(9) 0.11482(11) 0.0423(5) Uani 1 1 d . .
O1 O 0.31215(18) 0.72852(7) 0.37225(7) 0.0298(3) Uani 1 1 d . .
O2 O 0.60689(18) 0.71202(7) 0.32216(8) 0.0307(3) Uani 1 1 d . .
O3 O 0.60550(15) 0.59637(6) 0.38542(7) 0.0233(3) Uani 1 1 d . .
O4 O 0.36315(15) 0.62791(6) 0.45666(7) 0.0221(3) Uani 1 1 d . .
O5 O 0.33852(15) 0.52241(6) 0.39637(7) 0.0232(3) Uani 1 1 d . .
O6 O 0.65424(15) 0.59189(6) 0.51815(7) 0.0244(3) Uani 1 1 d . .
O7 O 0.41430(15) 0.52380(6) 0.54474(7) 0.0232(3) Uani 1 1 d . .
O8 O 0.4739(2) 0.33399(8) 0.36811(11) 0.0496(5) Uani 1 1 d . .
O9 O 0.52304(18) 0.44143(7) 0.28402(8) 0.0332(3) Uani 1 1 d . .
O10 O 0.2740(4) 0.52090(9) 0.13025(12) 0.0768(8) Uani 1 1 d . .
CL1 Cl 0.12644(6) 0.40363(3) 0.32040(3) 0.03895(13) Uani 1 1 d . .
CO1 Co 0.47184(4) 0.66919(2) 0.38228(2) 0.02141(8) Uani 1 1 d . .

loop_
_atom_site_aniso_label
_atom_site_aniso_U_11
_atom_site_aniso_U_22
_atom_site_aniso_U_33
_atom_site_aniso_U_23
_atom_site_aniso_U_13
_atom_site_aniso_U_12
C1 0.0350(12) 0.0336(11) 0.0333(11) -0.0011(9) 0.0005(9) 0.0023(9)
C2 0.0341(12) 0.0442(14) 0.0492(14) -0.0072(11) 0.0046(11) 0.0060(10)
C3 0.0418(14) 0.0552(16) 0.0510(15) -0.0226(13) 0.0080(12) 0.0024(12)
C4 0.0398(13) 0.0502(14) 0.0403(13) -0.0178(11) 0.0021(10) -0.0053(11)
C5 0.0322(11) 0.0305(11) 0.0315(10) -0.0039(9) 0.0029(9) -0.0051(9)
C6 0.0334(11) 0.0230(9) 0.0266(10) 0.0007(8) 0.0029(8) -0.0034(8)
C7 0.0326(11) 0.0310(10) 0.0273(10) -0.0028(8) -0.0003(8) -0.0100(9)
C8 0.0261(10) 0.0292(10) 0.0332(11) 0.0025(8) -0.0050(8) -0.0086(8)
C9 0.0171(9) 0.0310(10) 0.0297(10) 0.0034(8) -0.0013(7) -0.0051(8)
C10 0.0175(9) 0.0360(11) 0.0341(11) 0.0009(9) -0.0009(8) -0.0033(8)
C11 0.0325(11) 0.0386(12) 0.0281(10) 0.0010(9) -0.0014(8) 0.0056(9)
C12 0.0327(12) 0.0584(15) 0.0281(11) 0.0034(10) 0.0044(9) 0.0052(11)
C13 0.0322(12) 0.0660(17) 0.0355(12) 0.0098(12) 0.0038(10) -0.0084(12)
C14 0.0345(12) 0.0493(14) 0.0368(12) 0.0060(10) 0.0009(10) -0.0130(11)
C15 0.0301(11) 0.0290(10) 0.0286(10) 0.0066(8) 0.0002(8) -0.0009(8)
C16 0.0294(10) 0.0284(10) 0.0252(9) 0.0031(8) -0.0006(8) 0.0027(8)
C17 0.0289(10) 0.0218(9) 0.0265(10) 0.0014(8) -0.0039(8) 0.0013(8)
C18 0.0224(9) 0.0294(10) 0.0261(10) -0.0015(8) -0.0040(8) -0.0016(8)
C19 0.0172(9) 0.0245(9) 0.0307(10) 0.0003(8) -0.0021(7) -0.0009(7)
C20 0.0172(9) 0.0284(10) 0.0307(10) -0.0007(8) -0.0007(7) -0.0011(7)
C21 0.0278(10) 0.0287(10) 0.0294(10) 0.0007(8) -0.0011(8) -0.0004(8)
C22 0.0268(11) 0.0355(12) 0.0513(14) 0.0046(10) 0.0006(10) -0.0039(9)
C23 0.0457(14) 0.0505(15) 0.0455(14) -0.0176(12) 0.0136(11) -0.0090(12)
C24 0.0414(13) 0.0296(11) 0.0384(12) 0.0016(9) 0.0023(10) 0.0043(9)
C25 0.0543(17) 0.096(2) 0.0350(13) -0.0247(15) 0.0105(12) -0.0357(17)
C26 0.0442(14) 0.0627(17) 0.0350(12) -0.0128(12) -0.0008(11) 0.0128(13)
C27 0.080(2) 0.0366(14) 0.0367(13) -0.0026(11) -0.0100(13) 0.0027(13)
C28 0.108(3) 0.067(2) 0.0458(17) 0.0030(15) 0.0148(18) -0.009(2)
C29 0.0565(16) 0.0313(12) 0.0493(14) -0.0009(11) -0.0069(12) -0.0013(11)
MN1 0.01678(14) 0.02016(14) 0.02246(15) 0.00140(11) -0.00072(11) -0.00169(11)
MN2 0.02142(15) 0.02361(16) 0.02455(15) 0.00037(12) 0.00015(12) -0.00124(12)
N1 0.0262(8) 0.0237(8) 0.0268(8) 0.0020(7) -0.0009(7) -0.0062(7)
N2 0.0233(8) 0.0220(8) 0.0249(8) 0.0016(6) -0.0009(6) -0.0004(6)
N3 0.0256(9) 0.0292(9) 0.0326(9) -0.0016(7) 0.0013(7) -0.0024(7)
N4 0.0349(10) 0.0451(11) 0.0281(9) -0.0095(8) 0.0025(8) -0.0030(9)
N5 0.0611(14) 0.0327(10) 0.0328(10) -0.0024(8) -0.0031(9) -0.0051(9)
O1 0.0376(8) 0.0269(7) 0.0246(7) -0.0008(6) -0.0035(6) 0.0064(6)
O2 0.0377(8) 0.0266(7) 0.0278(7) 0.0003(6) 0.0038(6) -0.0098(6)
O3 0.0181(6) 0.0266(7) 0.0253(6) -0.0001(5) 0.0001(5) -0.0036(5)
O4 0.0178(6) 0.0237(6) 0.0246(6) 0.0005(5) -0.0008(5) -0.0017(5)
O5 0.0196(6) 0.0223(6) 0.0276(7) 0.0007(5) -0.0024(5) -0.0007(5)
O6 0.0207(6) 0.0264(7) 0.0260(7) 0.0021(5) -0.0015(5) -0.0054(5)
O7 0.0202(6) 0.0241(6) 0.0255(6) 0.0022(5) 0.0021(5) 0.0002(5)
O8 0.0575(11) 0.0325(9) 0.0600(11) 0.0062(8) 0.0233(9) 0.0112(8)
O9 0.0317(8) 0.0363(8) 0.0317(8) -0.0041(6) 0.0045(6) -0.0066(7)
O10 0.140(2) 0.0310(10) 0.0572(12) -0.0027(9) -0.0295(14) 0.0048(12)
CL1 0.0298(3) 0.0462(3) 0.0403(3) 0.0020(2) -0.0090(2) -0.0104(2)
CO1 0.02218(16) 0.02018(15) 0.02179(15) 0.00043(11) -0.00082(12) -0.00244(12)

loop_
_atom_type_symbol
_atom_type_description
_atom_type_scat_dispersion_real
_atom_type_scat_dispersion_imag
_atom_type_scat_source
C C 0.0181 0.0091 'International Tables Vol C Tables 4.2.6.8 and 6.1.1.4'
H H 0.0000 0.0000 'International Tables Vol C Tables 4.2.6.8 and 6.1.1.4'
Mn Mn -0.5299 2.8052 'International Tables Vol C Tables 4.2.6.8 and 6.1.1.4'
N N 0.0311 0.0180 'International Tables Vol C Tables 4.2.6.8 and 6.1.1.4'
O O 0.0492 0.0322 'International Tables Vol C Tables 4.2.6.8 and 6.1.1.4'
Cl Cl 0.3639 0.7018 'International Tables Vol C Tables 4.2.6.8 and 6.1.1.4'
Co Co -2.3653 3.6143 'International Tables Vol C Tables 4.2.6.8 and 6.1.1.4'

loop_
_geom_angle_atom_site_label_1
_geom_angle_atom_site_label_2
_geom_angle_atom_site_label_3
_geom_angle
_geom_angle_site_symmetry_1
_geom_angle_site_symmetry_3
C2 C1 C6 121.6(2) . .
C2 C1 H1 119.2 . .
C6 C1 H1 119.2 . .
C1 C2 C3 121.1(2) . .
C1 C2 H2 119.4 . .
C3 C2 H2 119.4 . .
C4 C3 C2 118.3(2) . .
C4 C3 H3 120.9 . .
C2 C3 H3 120.9 . .
C3 C4 C5 122.2(2) . .
C3 C4 H4 118.9 . .
C5 C4 H4 118.9 . .
C4 C5 C6 119.7(2) . .
C4 C5 C7 118.2(2) . .
C6 C5 C7 122.1(2) . .
O1 C6 C1 118.91(19) . .
O1 C6 C5 123.9(2) . .
C1 C6 C5 117.13(19) . .
N1 C7 C5 127.26(19) . .
N1 C7 H7 116.4 . .
C5 C7 H7 116.4 . .
N1 C8 C9 112.82(16) . .
N1 C8 H8A 109.0 . .
C9 C8 H8A 109.0 . .
N1 C8 H8B 109.0 . .
C9 C8 H8B 109.0 . .
H8A C8 H8B 107.8 . .
O6 C9 C10 105.98(16) . .
O6 C9 C8 111.38(17) . .
C10 C9 C8 112.31(17) . .
O6 C9 H9 109.0 . .
C10 C9 H9 109.0 . .
C8 C9 H9 109.0 . .
O3 C10 C9 107.13(16) . .
O3 C10 H10A 110.3 . .
C9 C10 H10A 110.3 . .
O3 C10 H10B 110.3 . .
C9 C10 H10B 110.3 . .
H10A C10 H10B 108.5 . .
C12 C11 C16 121.6(2) . .
C12 C11 H11 119.2 . .
C16 C11 H11 119.2 . .
C11 C12 C13 118.4(2) . .
C11 C12 H12 120.8 . .
C13 C12 H12 120.8 . .
C14 C13 C12 121.6(2) . .
C14 C13 H13 119.2 . .
C12 C13 H13 119.2 . .
C13 C14 C15 121.0(2) . .
C13 C14 H14 119.5 . .
C15 C14 H14 119.5 . .
O2 C15 C16 124.46(19) . .
O2 C15 C14 118.3(2) . .
C16 C15 C14 117.1(2) . .
C11 C16 C15 120.2(2) . .
C11 C16 C17 117.65(19) . .
C15 C16 C17 121.94(19) . .
N2 C17 C16 126.53(19) . .
N2 C17 H17 116.7 . .
C16 C17 H17 116.7 . .
N2 C18 C19 111.81(15) . .
N2 C18 H18A 109.3 . .
C19 C18 H18A 109.3 . .
N2 C18 H18B 109.3 . .
C19 C18 H18B 109.3 . .
H18A C18 H18B 107.9 . .
O5 C19 C20 106.62(15) . .
O5 C19 C18 110.52(16) . .
C20 C19 C18 111.51(17) . .
O5 C19 H19 109.4 . .
C20 C19 H19 109.4 . .
C18 C19 H19 109.4 . .
O4 C20 C19 107.08(15) . .
O4 C20 H20A 110.3 . .
C19 C20 H20A 110.3 . .
O4 C20 H20B 110.3 . .
C19 C20 H20B 110.3 . .
H20A C20 H20B 108.6 . .
O9 C21 N3 124.4(2) . .
O9 C21 H21 117.8 . .
N3 C21 H21 117.8 . .
N3 C22 H22A 109.5 . .
N3 C22 H22B 109.5 . .
H22A C22 H22B 109.5 . .
N3 C22 H22C 109.5 . .
H22A C22 H22C 109.5 . .
H22B C22 H22C 109.5 . .
N3 C23 H23A 109.5 . .
N3 C23 H23B 109.5 . .
H23A C23 H23B 109.5 . .
N3 C23 H23C 109.5 . .
H23A C23 H23C 109.5 . .
H23B C23 H23C 109.5 . .
O8 C24 N4 125.0(2) . .
O8 C24 H24 117.5 . .
N4 C24 H24 117.5 . .
N4 C25 H25A 109.5 . .
N4 C25 H25B 109.5 . .
H25A C25 H25B 109.5 . .
N4 C25 H25C 109.5 . .
H25A C25 H25C 109.5 . .
H25B C25 H25C 109.5 . .
N4 C26 H26A 109.5 . .
N4 C26 H26B 109.5 . .
H26A C26 H26B 109.5 . .
N4 C26 H26C 109.5 . .
H26A C26 H26C 109.5 . .
H26B C26 H26C 109.5 . .
O10 C27 N5 125.0(3) . .
O10 C27 H27 117.5 . .
N5 C27 H27 117.5 . .
N5 C28 H28A 109.5 . .
N5 C28 H28B 109.5 . .
H28A C28 H28B 109.5 . .
N5 C28 H28C 109.5 . .
H28A C28 H28C 109.5 . .
H28B C28 H28C 109.5 . .
N5 C29 H29A 109.5 . .
N5 C29 H29B 109.5 . .
H29A C29 H29B 109.5 . .
N5 C29 H29C 109.5 . .
H29A C29 H29C 109.5 . .
H29B C29 H29C 109.5 . .
O7 MN1 O7 85.21(6) 3_666 .
O7 MN1 O6 97.30(6) 3_666 .
O7 MN1 O6 87.17(6) . .
O7 MN1 O5 86.33(6) 3_666 .
O7 MN1 O5 99.37(6) . .
O6 MN1 O5 172.80(6) . .
O7 MN1 O4 168.46(6) 3_666 .
O7 MN1 O4 95.53(6) . .
O6 MN1 O4 94.24(6) . .
O5 MN1 O4 82.18(6) . .
O7 MN1 O3 99.03(6) 3_666 .
O7 MN1 O3 168.24(6) . .
O6 MN1 O3 81.43(6) . .
O5 MN1 O3 91.88(6) . .
O4 MN1 O3 82.52(6) . .
O7 MN1 MN1 42.70(4) 3_666 3_666
O7 MN1 MN1 42.52(4) . 3_666
O6 MN1 MN1 93.01(4) . 3_666
O5 MN1 MN1 93.86(4) . 3_666
O4 MN1 MN1 136.89(4) . 3_666
O3 MN1 MN1 140.59(4) . 3_666
O7 MN1 CO1 139.29(4) 3_666 .
O7 MN1 CO1 135.49(4) . .
O6 MN1 CO1 87.30(4) . .
O5 MN1 CO1 85.90(4) . .
O4 MN1 CO1 41.04(4) . .
O3 MN1 CO1 41.48(4) . .
MN1 MN1 CO1 177.925(19) 3_666 .
O6 MN2 O5 87.89(5) 3_666 .
O6 MN2 O8 86.64(6) 3_666 .
O5 MN2 O8 164.70(7) . .
O6 MN2 O9 152.50(6) 3_666 .
O5 MN2 O9 96.17(6) . .
O8 MN2 O9 82.37(6) . .
O6 MN2 CL1 103.39(4) 3_666 .
O5 MN2 CL1 97.68(4) . .
O8 MN2 CL1 97.48(6) . .
O9 MN2 CL1 103.00(4) . .
C7 N1 C8 115.52(17) . .
C7 N1 CO1 122.34(15) . .
C8 N1 CO1 122.04(14) . .
C17 N2 C18 115.88(17) . .
C17 N2 CO1 122.51(14) . .
C18 N2 CO1 121.52(13) . .
C21 N3 C23 121.76(19) . .
C21 N3 C22 121.41(19) . .
C23 N3 C22 116.40(19) . .
C24 N4 C26 121.6(2) . .
C24 N4 C25 121.0(2) . .
C26 N4 C25 117.4(2) . .
C27 N5 C28 120.5(2) . .
C27 N5 C29 121.7(2) . .
C28 N5 C29 117.7(2) . .
C6 O1 CO1 125.46(13) . .
C15 O2 CO1 124.44(13) . .
C10 O3 CO1 120.05(12) . .
C10 O3 MN1 107.96(11) . .
CO1 O3 MN1 95.88(6) . .
C20 O4 CO1 120.57(11) . .
C20 O4 MN1 106.79(11) . .
CO1 O4 MN1 97.10(6) . .
C19 O5 MN1 115.64(11) . .
C19 O5 MN2 132.08(11) . .
MN1 O5 MN2 110.55(6) . .
C9 O6 MN1 117.04(11) . .
C9 O6 MN2 132.44(11) . 3_666
MN1 O6 MN2 110.52(6) . 3_666
MN1 O7 MN1 94.79(6) 3_666 .
C24 O8 MN2 133.59(16) . .
C21 O9 MN2 126.95(14) . .
O1 CO1 O2 93.80(7) . .
O1 CO1 O4 91.14(6) . .
O2 CO1 O4 169.57(6) . .
O1 CO1 O3 168.53(6) . .
O2 CO1 O3 92.27(6) . .
O4 CO1 O3 84.49(6) . .
O1 CO1 N2 86.42(7) . .
O2 CO1 N2 93.73(7) . .
O4 CO1 N2 95.74(6) . .
O3 CO1 N2 83.48(6) . .
O1 CO1 N1 94.21(7) . .
O2 CO1 N1 87.29(7) . .
O4 CO1 N1 83.19(6) . .
O3 CO1 N1 95.79(6) . .
N2 CO1 N1 178.77(7) . .
O1 CO1 MN1 132.07(5) . .
O2 CO1 MN1 134.12(5) . .
O4 CO1 MN1 41.86(4) . .
O3 CO1 MN1 42.63(4) . .
N2 CO1 MN1 89.41(5) . .
N1 CO1 MN1 89.38(5) . .

loop_
_geom_bond_atom_site_label_1
_geom_bond_atom_site_label_2
_geom_bond_distance
_geom_bond_site_symmetry_2
C1 C2 1.375(3) .
C1 C6 1.414(3) .
C1 H1 0.9300 .
C2 C3 1.398(4) .
C2 H2 0.9300 .
C3 C4 1.370(4) .
C3 H3 0.9300 .
C4 C5 1.407(3) .
C4 H4 0.9300 .
C5 C6 1.417(3) .
C5 C7 1.437(3) .
C6 O1 1.306(2) .
C7 N1 1.283(3) .
C7 H7 0.9300 .
C8 N1 1.478(3) .
C8 C9 1.519(3) .
C8 H8A 0.9700 .
C8 H8B 0.9700 .
C9 O6 1.421(2) .
C9 C10 1.508(3) .
C9 H9 0.9800 .
C10 O3 1.427(2) .
C10 H10A 0.9700 .
C10 H10B 0.9700 .
C11 C12 1.368(3) .
C11 C16 1.409(3) .
C11 H11 0.9300 .
C12 C13 1.402(4) .
C12 H12 0.9300 .
C13 C14 1.375(4) .
C13 H13 0.9300 .
C14 C15 1.418(3) .
C14 H14 0.9300 .
C15 O2 1.304(3) .
C15 C16 1.416(3) .
C16 C17 1.437(3) .
C17 N2 1.283(3) .
C17 H17 0.9300 .
C18 N2 1.468(3) .
C18 C19 1.526(3) .
C18 H18A 0.9700 .
C18 H18B 0.9700 .
C19 O5 1.425(2) .
C19 C20 1.507(3) .
C19 H19 0.9800 .
C20 O4 1.431(2) .
C20 H20A 0.9700 .
C20 H20B 0.9700 .
C21 O9 1.247(3) .
C21 N3 1.317(3) .
C21 H21 0.9300 .
C22 N3 1.456(3) .
C22 H22A 0.9600 .
C22 H22B 0.9600 .
C22 H22C 0.9600 .
C23 N3 1.455(3) .
C23 H23A 0.9600 .
C23 H23B 0.9600 .
C23 H23C 0.9600 .
C24 O8 1.235(3) .
C24 N4 1.311(3) .
C24 H24 0.9300 .
C25 N4 1.452(3) .
C25 H25A 0.9600 .
C25 H25B 0.9600 .
C25 H25C 0.9600 .
C26 N4 1.446(3) .
C26 H26A 0.9600 .
C26 H26B 0.9600 .
C26 H26C 0.9600 .
C27 O10 1.226(3) .
C27 N5 1.325(3) .
C27 H27 0.9300 .
C28 N5 1.447(4) .
C28 H28A 0.9600 .
C28 H28B 0.9600 .
C28 H28C 0.9600 .
C29 N5 1.457(3) .
C29 H29A 0.9600 .
C29 H29B 0.9600 .
C29 H29C 0.9600 .
MN1 O7 1.8379(14) 3_666
MN1 O7 1.8442(13) .
MN1 O6 1.9051(13) .
MN1 O5 1.9117(13) .
MN1 O4 1.9580(13) .
MN1 O3 1.9825(14) .
MN1 MN1 2.7102(6) 3_666
MN1 CO1 2.9116(4) .
MN2 O6 2.1007(14) 3_666
MN2 O5 2.1358(13) .
MN2 O8 2.1505(17) .
MN2 O9 2.1645(15) .
MN2 CL1 2.4079(6) .
N1 CO1 1.9461(17) .
N2 CO1 1.9455(16) .
O1 CO1 1.8760(15) .
O2 CO1 1.8858(14) .
O3 CO1 1.9389(14) .
O4 CO1 1.9263(13) .
O6 MN2 2.1007(14) 3_666
O7 MN1 1.8379(14) 3_666
